data_7132933
loop_
_publ_author_name
'Yang, Xiaofan'
'Fang, Dong'
'Wang, Shihui'
'Tian, Zhenjiang'
'Xu, Lei'
'Liu, Jiyong'
'Zhang, Anyun'
'Xiao, Chengliang'

_publ_section_title
;
 Epimerization effects on coordination behaviours of phenanthroline-based
 phosphine-oxide ligands with uranyl ions.
;
_journal_issue 38
_journal_name_full 'Chemical communications (Cambridge, England)'
_journal_page_first 5042
_journal_page_last 5045
_journal_paper_doi 10.1039/d4cc00258j
_journal_volume 60
_journal_year 2024
_chemical_formula_moiety 'C28 H26 N2 O2 P2'
_chemical_formula_sum 'C28 H26 N2 O2 P2'
_chemical_formula_weight 484.45
_space_group_crystal_system triclinic
_space_group_IT_number 2
_space_group_name_Hall '-P 1'
_space_group_name_H-M_alt 'P -1'
_atom_sites_solution_hydrogens geom
_atom_sites_solution_primary dual
_audit_creation_date 2023-09-07
_audit_creation_method
;
Olex2 1.5
(compiled 2022.04.07 svn.rca3783a0 for OlexSys, GUI svn.r6498)
;
_audit_update_record
;
2023-09-07 deposited with the CCDC.	2024-04-04 downloaded from the CCDC.
;
_cell_angle_alpha 73.8290(10)
_cell_angle_beta 85.3630(10)
_cell_angle_gamma 76.8650(10)
_cell_formula_units_Z 2
_cell_length_a 8.2310(3)
_cell_length_b 11.7984(5)
_cell_length_c 13.6524(5)
_cell_measurement_reflns_used 9782
_cell_measurement_temperature 170.00
_cell_measurement_theta_max 27.552
_cell_measurement_theta_min 2.540
_cell_volume 1239.83(8)
_computing_cell_refinement 'SAINT V8.40B (Bruker Nano, Inc., 2019)'
_computing_data_collection 'Bruker Instrument Service vV6.2.14'
_computing_data_reduction 'SAINT V8.40B (Bruker Nano, Inc., 2019)'
_computing_molecular_graphics 'Olex2 1.5 (Dolomanov et al., 2009)'
_computing_publication_material 'Olex2 1.5 (Dolomanov et al., 2009)'
_computing_structure_refinement 'SHELXL 2019/2 (Sheldrick, 2015)'
_computing_structure_solution 'SHELXT 2018/2 (Sheldrick, 2018)'
_diffrn_ambient_temperature 170.00
_diffrn_measured_fraction_theta_full 0.996
_diffrn_measured_fraction_theta_max 0.993
_diffrn_measurement_device_type 'zju Bruker D8 Venture'
_diffrn_measurement_method '\w and \f scans'
_diffrn_radiation_type MoK\a
_diffrn_radiation_wavelength 0.71073
_diffrn_reflns_av_R_equivalents 0.0295
_diffrn_reflns_av_unetI/netI 0.0165
_diffrn_reflns_Laue_measured_fraction_full 0.996
_diffrn_reflns_Laue_measured_fraction_max 0.993
_diffrn_reflns_limit_h_max 10
_diffrn_reflns_limit_h_min -10
_diffrn_reflns_limit_k_max 15
_diffrn_reflns_limit_k_min -15
_diffrn_reflns_limit_l_max 17
_diffrn_reflns_limit_l_min -17
_diffrn_reflns_number 62474
_diffrn_reflns_point_group_measured_fraction_full 0.996
_diffrn_reflns_point_group_measured_fraction_max 0.993
_diffrn_reflns_theta_full 25.242
_diffrn_reflns_theta_max 27.561
_diffrn_reflns_theta_min 2.065
_diffrn_source_current 1.4
_diffrn_source_power 0.07
_diffrn_source_voltage 50.0
_exptl_absorpt_coefficient_mu 0.204
_exptl_absorpt_correction_T_max 0.7456
_exptl_absorpt_correction_T_min 0.7216
_exptl_absorpt_correction_type multi-scan
_exptl_absorpt_process_details
;
SADABS-2016/2 (Bruker,2016/2) was used for absorption correction.
wR2(int) was 0.0802 before and 0.0513 after correction.
The Ratio of minimum to maximum transmission is 0.9678.
The \l/2 correction factor is Not present.
;
_exptl_crystal_colour colourless
_exptl_crystal_colour_primary colourless
_exptl_crystal_density_diffrn 1.298
_exptl_crystal_description block
_exptl_crystal_F_000 508
_exptl_crystal_size_max 0.42
_exptl_crystal_size_mid 0.35
_exptl_crystal_size_min 0.28
_refine_diff_density_max 0.337
_refine_diff_density_min -0.332
_refine_diff_density_rms 0.044
_refine_ls_extinction_method none
_refine_ls_goodness_of_fit_ref 1.085
_refine_ls_hydrogen_treatment constr
_refine_ls_matrix_type full
_refine_ls_number_parameters 309
_refine_ls_number_reflns 5697
_refine_ls_number_restraints 0
_refine_ls_restrained_S_all 1.085
_refine_ls_R_factor_all 0.0351
_refine_ls_R_factor_gt 0.0332
_refine_ls_shift/su_max 0.001
_refine_ls_shift/su_mean 0.000
_refine_ls_structure_factor_coef Fsqd
_refine_ls_weighting_details 'w=1/[\s^2^(Fo^2^)+(0.0409P)^2^+0.5469P] where P=(Fo^2^+2Fc^2^)/3'
_refine_ls_weighting_scheme calc
_refine_ls_wR_factor_gt 0.0887
_refine_ls_wR_factor_ref 0.0903
_reflns_Friedel_coverage 0.000
_reflns_number_gt 5400
_reflns_number_total 5697
_reflns_threshold_expression 'I > 2\s(I)'
_cod_data_source_file d4cc00258j2.cif
_cod_data_source_block 230905_et_ph_rr
_cod_depositor_comments 'Adding full bibliography for 7132930--7132933.cif.'
_cod_database_code 7132933
_shelx_shelxl_version_number 2019/2
_shelx_space_group_comment
;
The symmetry employed for this shelxl refinement is uniquely defined
by the following loop, which should always be used as a source of
symmetry information in preference to the above space-group names.
They are only intended as comments.
;
_shelx_estimated_absorpt_t_max 0.945
_shelx_estimated_absorpt_t_min 0.919
_olex2_refinement_description
;
1. Fixed Uiso
 At 1.2 times of:
  All C(H) groups, All C(H,H) groups
 At 1.5 times of:
  All C(H,H,H) groups
2.a Secondary CH2 refined with riding coordinates:
 C7(H7A,H7B), C21(H21A,H21B)
2.b Aromatic/amide H refined with riding coordinates:
 C1(H1), C2(H2), C3(H3), C4(H4), C5(H5), C10(H10), C11(H11), C16(H16),
 C17(H17), C18(H18), C19(H19), C24(H24), C25(H25), C26(H26), C27(H27), C28(H28)
2.c Idealised Me refined as rotating group:
 C8(H8A,H8B,H8C), C22(H22A,H22B,H22C)
;
_olex2_submission_special_instructions 'No special instructions were received'

loop_
_space_group_symop_operation_xyz
'x, y, z'
'-x, -y, -z'

loop_
_atom_site_label
_atom_site_type_symbol
_atom_site_fract_x
_atom_site_fract_y
_atom_site_fract_z
_atom_site_U_iso_or_equiv
_atom_site_adp_type
_atom_site_occupancy
_atom_site_site_symmetry_order
_atom_site_calc_flag
_atom_site_refinement_flags_posn
_atom_site_refinement_flags_adp
_atom_site_refinement_flags_occupancy
_atom_site_disorder_assembly
_atom_site_disorder_group
P1 P 0.67714(4) 0.51844(3) 0.62710(2) 0.02259(9) Uani 1 1 d . . . . .
O1 O 0.73761(13) 0.42646(8) 0.56922(8) 0.0314(2) Uani 1 1 d . . . . .
N1 N 0.66204(13) 0.75001(9) 0.61037(8) 0.0208(2) Uani 1 1 d . . . . .
C1 C 0.89732(18) 0.37065(13) 0.77441(11) 0.0327(3) Uani 1 1 d . . . . .
H1 H 0.933434 0.326874 0.724977 0.039 Uiso 1 1 calc R U . . .
P2 P 0.34402(4) 0.96745(3) 0.86858(2) 0.02020(8) Uani 1 1 d . . . . .
O2 O 0.27283(12) 1.07118(9) 0.91191(8) 0.0311(2) Uani 1 1 d . . . . .
N2 N 0.52713(12) 0.92599(9) 0.70529(7) 0.01864(19) Uani 1 1 d . . . . .
C2 C 0.97567(19) 0.33329(15) 0.86810(13) 0.0407(4) Uani 1 1 d . . . . .
H2 H 1.065348 0.264639 0.882460 0.049 Uiso 1 1 calc R U . . .
C3 C 0.9224(2) 0.39642(15) 0.93981(12) 0.0429(4) Uani 1 1 d . . . . .
H3 H 0.975582 0.371076 1.003872 0.052 Uiso 1 1 calc R U . . .
C4 C 0.7920(2) 0.49656(15) 0.91928(12) 0.0432(4) Uani 1 1 d . . . . .
H4 H 0.755539 0.539259 0.969417 0.052 Uiso 1 1 calc R U . . .
C5 C 0.7143(2) 0.53480(13) 0.82579(11) 0.0343(3) Uani 1 1 d . . . . .
H5 H 0.625438 0.604033 0.811697 0.041 Uiso 1 1 calc R U . . .
C6 C 0.76652(16) 0.47157(11) 0.75245(10) 0.0248(2) Uani 1 1 d . . . . .
C7 C 0.45363(16) 0.56172(11) 0.64052(10) 0.0258(3) Uani 1 1 d . . . . .
H7A H 0.427008 0.625299 0.677289 0.031 Uiso 1 1 calc R U . . .
H7B H 0.405534 0.597201 0.571712 0.031 Uiso 1 1 calc R U . . .
C8 C 0.3703(2) 0.45879(14) 0.69690(14) 0.0427(4) Uani 1 1 d . . . . .
H8A H 0.397084 0.394641 0.661783 0.064 Uiso 1 1 calc R U . . .
H8B H 0.249178 0.488723 0.698420 0.064 Uiso 1 1 calc R U . . .
H8C H 0.411047 0.426625 0.766850 0.064 Uiso 1 1 calc R U . . .
C9 C 0.73495(16) 0.66278(11) 0.56714(9) 0.0224(2) Uani 1 1 d . . . . .
C10 C 0.84732(17) 0.67844(12) 0.48376(10) 0.0284(3) Uani 1 1 d . . . . .
H10 H 0.899578 0.612754 0.456821 0.034 Uiso 1 1 calc R U . . .
C11 C 0.87930(17) 0.79174(13) 0.44237(10) 0.0287(3) Uani 1 1 d . . . . .
H11 H 0.953995 0.805446 0.385638 0.034 Uiso 1 1 calc R U . . .
C12 C 0.80141(15) 0.88723(11) 0.48406(9) 0.0220(2) Uani 1 1 d . . . . .
C13 C 0.69493(14) 0.86084(10) 0.57033(9) 0.0189(2) Uani 1 1 d . . . . .
C14 C 0.62001(14) 0.95536(10) 0.61945(9) 0.0184(2) Uani 1 1 d . . . . .
C15 C 0.65213(15) 1.07243(10) 0.57818(9) 0.0209(2) Uani 1 1 d . . . . .
C16 C 0.75596(15) 1.09612(11) 0.48826(10) 0.0243(2) Uani 1 1 d . . . . .
H16 H 0.774410 1.175424 0.459658 0.029 Uiso 1 1 calc R U . . .
C17 C 0.82771(16) 1.00789(12) 0.44370(10) 0.0249(3) Uani 1 1 d . . . . .
H17 H 0.896749 1.025847 0.384691 0.030 Uiso 1 1 calc R U . . .
C18 C 0.58190(16) 1.16146(11) 0.62894(10) 0.0255(3) Uani 1 1 d . . . . .
H18 H 0.601597 1.240876 0.604069 0.031 Uiso 1 1 calc R U . . .
C19 C 0.48441(16) 1.13199(11) 0.71498(10) 0.0247(2) Uani 1 1 d . . . . .
H19 H 0.433592 1.190988 0.749633 0.030 Uiso 1 1 calc R U . . .
C20 C 0.46153(14) 1.01267(10) 0.75057(9) 0.0197(2) Uani 1 1 d . . . . .
C21 C 0.48854(16) 0.84633(12) 0.94920(10) 0.0275(3) Uani 1 1 d . . . . .
H21A H 0.534777 0.784268 0.912435 0.033 Uiso 1 1 calc R U . . .
H21B H 0.582284 0.877970 0.964624 0.033 Uiso 1 1 calc R U . . .
C22 C 0.4062(2) 0.78817(18) 1.04879(12) 0.0509(5) Uani 1 1 d . . . . .
H22A H 0.321602 0.748765 1.034271 0.076 Uiso 1 1 calc R U . . .
H22B H 0.353078 0.850390 1.083014 0.076 Uiso 1 1 calc R U . . .
H22C H 0.490794 0.727939 1.093137 0.076 Uiso 1 1 calc R U . . .
C23 C 0.18557(15) 0.90058(11) 0.83730(9) 0.0216(2) Uani 1 1 d . . . . .
C24 C 0.22244(16) 0.79773(12) 0.80119(10) 0.0269(3) Uani 1 1 d . . . . .
H24 H 0.335305 0.760020 0.791713 0.032 Uiso 1 1 calc R U . . .
C25 C 0.09417(18) 0.75062(13) 0.77915(10) 0.0300(3) Uani 1 1 d . . . . .
H25 H 0.119417 0.680343 0.754983 0.036 Uiso 1 1 calc R U . . .
C26 C -0.07057(18) 0.80575(14) 0.79228(11) 0.0328(3) Uani 1 1 d . . . . .
H26 H -0.158155 0.773368 0.777054 0.039 Uiso 1 1 calc R U . . .
C27 C -0.10728(18) 0.90750(15) 0.82739(13) 0.0395(3) Uani 1 1 d . . . . .
H27 H -0.220402 0.945439 0.835813 0.047 Uiso 1 1 calc R U . . .
C28 C 0.01987(17) 0.95525(14) 0.85066(12) 0.0323(3) Uani 1 1 d . . . . .
H28 H -0.006376 1.024967 0.875593 0.039 Uiso 1 1 calc R U . . .

loop_
_atom_site_aniso_label
_atom_site_aniso_U_11
_atom_site_aniso_U_22
_atom_site_aniso_U_33
_atom_site_aniso_U_23
_atom_site_aniso_U_13
_atom_site_aniso_U_12
P1 0.02922(17) 0.01622(15) 0.02273(16) -0.00768(12) -0.00258(12) -0.00187(12)
O1 0.0426(6) 0.0223(4) 0.0310(5) -0.0139(4) -0.0017(4) -0.0019(4)
N1 0.0230(5) 0.0182(5) 0.0212(5) -0.0057(4) -0.0011(4) -0.0038(4)
C1 0.0316(7) 0.0286(7) 0.0324(7) -0.0037(5) 0.0001(5) -0.0014(5)
P2 0.01760(14) 0.02394(16) 0.02197(15) -0.01061(12) 0.00006(11) -0.00493(11)
O2 0.0273(5) 0.0355(5) 0.0376(5) -0.0232(4) 0.0029(4) -0.0054(4)
N2 0.0171(4) 0.0184(4) 0.0211(5) -0.0055(4) -0.0010(4) -0.0045(4)
C2 0.0317(7) 0.0373(8) 0.0427(9) 0.0053(6) -0.0090(6) -0.0038(6)
C3 0.0489(9) 0.0456(9) 0.0329(8) 0.0035(7) -0.0163(7) -0.0194(7)
C4 0.0602(10) 0.0424(8) 0.0317(8) -0.0135(7) -0.0100(7) -0.0129(8)
C5 0.0437(8) 0.0287(7) 0.0311(7) -0.0116(6) -0.0081(6) -0.0018(6)
C6 0.0287(6) 0.0207(6) 0.0247(6) -0.0046(5) -0.0029(5) -0.0058(5)
C7 0.0294(6) 0.0186(5) 0.0299(6) -0.0070(5) -0.0048(5) -0.0042(5)
C8 0.0400(8) 0.0277(7) 0.0568(10) -0.0027(7) 0.0003(7) -0.0111(6)
C9 0.0259(6) 0.0196(5) 0.0215(6) -0.0062(4) -0.0024(4) -0.0030(4)
C10 0.0310(7) 0.0270(6) 0.0272(6) -0.0121(5) 0.0035(5) -0.0018(5)
C11 0.0284(6) 0.0328(7) 0.0244(6) -0.0091(5) 0.0057(5) -0.0061(5)
C12 0.0205(5) 0.0253(6) 0.0198(5) -0.0045(4) -0.0018(4) -0.0052(4)
C13 0.0180(5) 0.0192(5) 0.0194(5) -0.0041(4) -0.0028(4) -0.0039(4)
C14 0.0166(5) 0.0182(5) 0.0203(5) -0.0036(4) -0.0034(4) -0.0043(4)
C15 0.0208(5) 0.0184(5) 0.0227(6) -0.0025(4) -0.0043(4) -0.0053(4)
C16 0.0242(6) 0.0222(6) 0.0245(6) 0.0009(5) -0.0032(5) -0.0086(5)
C17 0.0224(6) 0.0286(6) 0.0215(6) -0.0008(5) -0.0002(4) -0.0086(5)
C18 0.0303(6) 0.0165(5) 0.0295(6) -0.0036(5) -0.0034(5) -0.0068(5)
C19 0.0284(6) 0.0179(5) 0.0287(6) -0.0087(5) -0.0018(5) -0.0032(5)
C20 0.0180(5) 0.0192(5) 0.0224(5) -0.0064(4) -0.0030(4) -0.0032(4)
C21 0.0267(6) 0.0305(6) 0.0260(6) -0.0054(5) -0.0065(5) -0.0081(5)
C22 0.0606(11) 0.0620(11) 0.0293(8) 0.0067(7) -0.0093(7) -0.0322(9)
C23 0.0189(5) 0.0279(6) 0.0192(5) -0.0065(5) -0.0012(4) -0.0070(4)
C24 0.0230(6) 0.0293(6) 0.0305(6) -0.0106(5) -0.0010(5) -0.0065(5)
C25 0.0352(7) 0.0298(7) 0.0289(7) -0.0079(5) -0.0040(5) -0.0136(5)
C26 0.0292(7) 0.0396(8) 0.0308(7) -0.0012(6) -0.0086(5) -0.0173(6)
C27 0.0184(6) 0.0491(9) 0.0521(9) -0.0148(7) -0.0028(6) -0.0076(6)
C28 0.0212(6) 0.0379(7) 0.0415(8) -0.0180(6) 0.0000(5) -0.0047(5)

loop_
_atom_type_symbol
_atom_type_description
_atom_type_scat_dispersion_real
_atom_type_scat_dispersion_imag
_atom_type_scat_source
C C 0.0033 0.0016 'International Tables Vol C Tables 4.2.6.8 and 6.1.1.4'
H H 0.0000 0.0000 'International Tables Vol C Tables 4.2.6.8 and 6.1.1.4'
N N 0.0061 0.0033 'International Tables Vol C Tables 4.2.6.8 and 6.1.1.4'
O O 0.0106 0.0060 'International Tables Vol C Tables 4.2.6.8 and 6.1.1.4'
P P 0.1023 0.0942 'International Tables Vol C Tables 4.2.6.8 and 6.1.1.4'

loop_
_geom_angle_atom_site_label_1
_geom_angle_atom_site_label_2
_geom_angle_atom_site_label_3
_geom_angle
_geom_angle_site_symmetry_1
_geom_angle_site_symmetry_3
_geom_angle_publ_flag
O1 P1 C6 111.89(6) . . ?
O1 P1 C7 115.26(6) . . ?
O1 P1 C9 113.42(6) . . ?
C6 P1 C9 104.28(6) . . ?
C7 P1 C6 108.51(6) . . ?
C7 P1 C9 102.53(6) . . ?
C9 N1 C13 118.04(10) . . ?
C2 C1 H1 119.7 . . ?
C6 C1 H1 119.7 . . ?
C6 C1 C2 120.61(14) . . ?
O2 P2 C20 111.83(6) . . ?
O2 P2 C21 114.98(6) . . ?
O2 P2 C23 112.57(6) . . ?
C21 P2 C20 104.48(6) . . ?
C21 P2 C23 106.35(6) . . ?
C23 P2 C20 105.88(5) . . ?
C20 N2 C14 117.60(10) . . ?
C1 C2 H2 120.2 . . ?
C3 C2 C1 119.57(14) . . ?
C3 C2 H2 120.2 . . ?
C2 C3 H3 119.8 . . ?
C2 C3 C4 120.47(14) . . ?
C4 C3 H3 119.8 . . ?
C3 C4 H4 119.9 . . ?
C3 C4 C5 120.23(15) . . ?
C5 C4 H4 119.9 . . ?
C4 C5 H5 120.0 . . ?
C4 C5 C6 119.96(14) . . ?
C6 C5 H5 120.0 . . ?
C1 C6 P1 118.03(10) . . ?
C1 C6 C5 119.15(13) . . ?
C5 C6 P1 122.77(10) . . ?
P1 C7 H7A 108.7 . . ?
P1 C7 H7B 108.7 . . ?
H7A C7 H7B 107.6 . . ?
C8 C7 P1 114.44(10) . . ?
C8 C7 H7A 108.7 . . ?
C8 C7 H7B 108.7 . . ?
C7 C8 H8A 109.5 . . ?
C7 C8 H8B 109.5 . . ?
C7 C8 H8C 109.5 . . ?
H8A C8 H8B 109.5 . . ?
H8A C8 H8C 109.5 . . ?
H8B C8 H8C 109.5 . . ?
N1 C9 P1 113.60(9) . . ?
N1 C9 C10 123.89(11) . . ?
C10 C9 P1 122.51(9) . . ?
C9 C10 H10 121.0 . . ?
C11 C10 C9 117.96(12) . . ?
C11 C10 H10 121.0 . . ?
C10 C11 H11 120.0 . . ?
C10 C11 C12 119.95(12) . . ?
C12 C11 H11 120.0 . . ?
C11 C12 C13 117.58(11) . . ?
C11 C12 C17 122.74(11) . . ?
C13 C12 C17 119.67(11) . . ?
N1 C13 C12 122.51(11) . . ?
N1 C13 C14 118.20(10) . . ?
C12 C13 C14 119.28(10) . . ?
N2 C14 C13 118.11(10) . . ?
N2 C14 C15 122.81(11) . . ?
C15 C14 C13 119.04(10) . . ?
C14 C15 C16 119.70(11) . . ?
C18 C15 C14 117.88(11) . . ?
C18 C15 C16 122.41(11) . . ?
C15 C16 H16 119.4 . . ?
C17 C16 C15 121.22(11) . . ?
C17 C16 H16 119.4 . . ?
C12 C17 H17 119.5 . . ?
C16 C17 C12 121.02(11) . . ?
C16 C17 H17 119.5 . . ?
C15 C18 H18 120.4 . . ?
C19 C18 C15 119.16(11) . . ?
C19 C18 H18 120.4 . . ?
C18 C19 H19 120.7 . . ?
C18 C19 C20 118.60(11) . . ?
C20 C19 H19 120.7 . . ?
N2 C20 P2 116.00(8) . . ?
N2 C20 C19 123.92(11) . . ?
C19 C20 P2 120.02(9) . . ?
P2 C21 H21A 109.2 . . ?
P2 C21 H21B 109.2 . . ?
H21A C21 H21B 107.9 . . ?
C22 C21 P2 111.96(11) . . ?
C22 C21 H21A 109.2 . . ?
C22 C21 H21B 109.2 . . ?
C21 C22 H22A 109.5 . . ?
C21 C22 H22B 109.5 . . ?
C21 C22 H22C 109.5 . . ?
H22A C22 H22B 109.5 . . ?
H22A C22 H22C 109.5 . . ?
H22B C22 H22C 109.5 . . ?
C24 C23 P2 123.01(9) . . ?
C28 C23 P2 117.46(10) . . ?
C28 C23 C24 119.53(12) . . ?
C23 C24 H24 120.0 . . ?
C25 C24 C23 119.97(12) . . ?
C25 C24 H24 120.0 . . ?
C24 C25 H25 119.9 . . ?
C26 C25 C24 120.20(13) . . ?
C26 C25 H25 119.9 . . ?
C25 C26 H26 120.0 . . ?
C27 C26 C25 119.94(12) . . ?
C27 C26 H26 120.0 . . ?
C26 C27 H27 119.7 . . ?
C26 C27 C28 120.56(13) . . ?
C28 C27 H27 119.7 . . ?
C23 C28 C27 119.79(13) . . ?
C23 C28 H28 120.1 . . ?
C27 C28 H28 120.1 . . ?

loop_
_geom_bond_atom_site_label_1
_geom_bond_atom_site_label_2
_geom_bond_distance
_geom_bond_site_symmetry_2
_geom_bond_publ_flag
P1 O1 1.4896(9) . ?
P1 C6 1.8075(13) . ?
P1 C7 1.8026(14) . ?
P1 C9 1.8235(13) . ?
N1 C9 1.3296(15) . ?
N1 C13 1.3494(15) . ?
C1 H1 0.9500 . ?
C1 C2 1.392(2) . ?
C1 C6 1.3919(18) . ?
P2 O2 1.4874(9) . ?
P2 C20 1.8219(12) . ?
P2 C21 1.7977(13) . ?
P2 C23 1.8031(12) . ?
N2 C14 1.3518(15) . ?
N2 C20 1.3292(15) . ?
C2 H2 0.9500 . ?
C2 C3 1.376(2) . ?
C3 H3 0.9500 . ?
C3 C4 1.384(2) . ?
C4 H4 0.9500 . ?
C4 C5 1.386(2) . ?
C5 H5 0.9500 . ?
C5 C6 1.3945(18) . ?
C7 H7A 0.9900 . ?
C7 H7B 0.9900 . ?
C7 C8 1.5198(19) . ?
C8 H8A 0.9800 . ?
C8 H8B 0.9800 . ?
C8 H8C 0.9800 . ?
C9 C10 1.4057(18) . ?
C10 H10 0.9500 . ?
C10 C11 1.3750(19) . ?
C11 H11 0.9500 . ?
C11 C12 1.4050(17) . ?
C12 C13 1.4161(16) . ?
C12 C17 1.4356(17) . ?
C13 C14 1.4529(16) . ?
C14 C15 1.4155(16) . ?
C15 C16 1.4364(17) . ?
C15 C18 1.4080(17) . ?
C16 H16 0.9500 . ?
C16 C17 1.3482(18) . ?
C17 H17 0.9500 . ?
C18 H18 0.9500 . ?
C18 C19 1.3753(18) . ?
C19 H19 0.9500 . ?
C19 C20 1.4064(16) . ?
C21 H21A 0.9900 . ?
C21 H21B 0.9900 . ?
C21 C22 1.524(2) . ?
C22 H22A 0.9800 . ?
C22 H22B 0.9800 . ?
C22 H22C 0.9800 . ?
C23 C24 1.3961(17) . ?
C23 C28 1.3910(18) . ?
C24 H24 0.9500 . ?
C24 C25 1.3876(18) . ?
C25 H25 0.9500 . ?
C25 C26 1.385(2) . ?
C26 H26 0.9500 . ?
C26 C27 1.376(2) . ?
C27 H27 0.9500 . ?
C27 C28 1.391(2) . ?
C28 H28 0.9500 . ?

loop_
_geom_torsion_atom_site_label_1
_geom_torsion_atom_site_label_2
_geom_torsion_atom_site_label_3
_geom_torsion_atom_site_label_4
_geom_torsion
_geom_torsion_site_symmetry_1
_geom_torsion_site_symmetry_2
_geom_torsion_site_symmetry_3
_geom_torsion_site_symmetry_4
_geom_torsion_publ_flag
P1 C9 C10 C11 178.33(10) . . . . ?
O1 P1 C6 C1 10.65(13) . . . . ?
O1 P1 C6 C5 -171.89(12) . . . . ?
O1 P1 C7 C8 60.81(13) . . . . ?
O1 P1 C9 N1 171.08(9) . . . . ?
O1 P1 C9 C10 -9.46(13) . . . . ?
N1 C9 C10 C11 -2.3(2) . . . . ?
N1 C13 C14 N2 2.83(16) . . . . ?
N1 C13 C14 C15 -179.59(10) . . . . ?
C1 C2 C3 C4 -0.1(2) . . . . ?
P2 C23 C24 C25 179.63(10) . . . . ?
P2 C23 C28 C27 179.81(12) . . . . ?
O2 P2 C20 N2 -178.75(8) . . . . ?
O2 P2 C20 C19 3.97(12) . . . . ?
O2 P2 C21 C22 62.63(12) . . . . ?
O2 P2 C23 C24 -176.15(10) . . . . ?
O2 P2 C23 C28 3.64(13) . . . . ?
N2 C14 C15 C16 178.22(11) . . . . ?
N2 C14 C15 C18 -0.74(17) . . . . ?
C2 C1 C6 P1 177.31(11) . . . . ?
C2 C1 C6 C5 -0.2(2) . . . . ?
C2 C3 C4 C5 -0.4(3) . . . . ?
C3 C4 C5 C6 0.6(3) . . . . ?
C4 C5 C6 P1 -177.69(12) . . . . ?
C4 C5 C6 C1 -0.3(2) . . . . ?
C6 P1 C7 C8 -65.54(12) . . . . ?
C6 P1 C9 N1 -66.95(10) . . . . ?
C6 P1 C9 C10 112.50(11) . . . . ?
C6 C1 C2 C3 0.4(2) . . . . ?
C7 P1 C6 C1 138.93(11) . . . . ?
C7 P1 C6 C5 -43.62(13) . . . . ?
C7 P1 C9 N1 46.14(10) . . . . ?
C7 P1 C9 C10 -134.41(11) . . . . ?
C9 P1 C6 C1 -112.32(11) . . . . ?
C9 P1 C6 C5 65.13(13) . . . . ?
C9 P1 C7 C8 -175.47(11) . . . . ?
C9 N1 C13 C12 0.87(17) . . . . ?
C9 N1 C13 C14 -177.94(10) . . . . ?
C9 C10 C11 C12 0.5(2) . . . . ?
C10 C11 C12 C13 1.73(19) . . . . ?
C10 C11 C12 C17 -179.19(12) . . . . ?
C11 C12 C13 N1 -2.50(18) . . . . ?
C11 C12 C13 C14 176.30(11) . . . . ?
C11 C12 C17 C16 -177.32(12) . . . . ?
C12 C13 C14 N2 -176.02(10) . . . . ?
C12 C13 C14 C15 1.57(16) . . . . ?
C13 N1 C9 P1 -178.97(8) . . . . ?
C13 N1 C9 C10 1.58(18) . . . . ?
C13 C12 C17 C16 1.74(18) . . . . ?
C13 C14 C15 C16 0.75(17) . . . . ?
C13 C14 C15 C18 -178.21(10) . . . . ?
C14 N2 C20 P2 -177.76(8) . . . . ?
C14 N2 C20 C19 -0.60(17) . . . . ?
C14 C15 C16 C17 -1.89(18) . . . . ?
C14 C15 C18 C19 -0.72(18) . . . . ?
C15 C16 C17 C12 0.64(19) . . . . ?
C15 C18 C19 C20 1.45(19) . . . . ?
C16 C15 C18 C19 -179.65(12) . . . . ?
C17 C12 C13 N1 178.39(11) . . . . ?
C17 C12 C13 C14 -2.81(17) . . . . ?
C18 C15 C16 C17 177.02(12) . . . . ?
C18 C19 C20 P2 176.23(9) . . . . ?
C18 C19 C20 N2 -0.82(19) . . . . ?
C20 P2 C21 C22 -174.42(11) . . . . ?
C20 P2 C23 C24 61.38(12) . . . . ?
C20 P2 C23 C28 -118.83(11) . . . . ?
C20 N2 C14 C13 178.88(10) . . . . ?
C20 N2 C14 C15 1.38(16) . . . . ?
C21 P2 C20 N2 56.27(10) . . . . ?
C21 P2 C20 C19 -121.01(10) . . . . ?
C21 P2 C23 C24 -49.38(12) . . . . ?
C21 P2 C23 C28 130.41(11) . . . . ?
C23 P2 C20 N2 -55.80(10) . . . . ?
C23 P2 C20 C19 126.92(10) . . . . ?
C23 P2 C21 C22 -62.68(12) . . . . ?
C23 C24 C25 C26 0.4(2) . . . . ?
C24 C23 C28 C27 -0.4(2) . . . . ?
C24 C25 C26 C27 -0.1(2) . . . . ?
C25 C26 C27 C28 -0.5(2) . . . . ?
C26 C27 C28 C23 0.7(2) . . . . ?
C28 C23 C24 C25 -0.2(2) . . . . ?
